data_4121221
loop_
_publ_author_name
'Markus G. Scheibel'
'Yanlin Wu'
'A. Claudia St\"uckl'
'Lennard Krause'
'Elena Carl'
'Dietmar Stalke'
'Bas de Bruin'
'Sven Schneider'

_publ_section_title
;
 Synthesis and Reactivity of a Transient, Terminal Nitrido Complex of
 Rhodium
;
_journal_name_full 'Journal of the American Chemical Society'
_journal_page_first 17719
_journal_page_last 17722
_journal_paper_doi 10.1021/ja409764j
_journal_volume 135
_journal_year 2013
_chemical_formula_moiety 'C20 H40 Cl N P2 Rh'
_chemical_formula_sum 'C20 H40 Cl N P2 Rh'
_chemical_formula_weight 494.83
_chemical_name_systematic
;
 ?
;
_space_group_crystal_system monoclinic
_space_group_IT_number 13
_space_group_name_Hall '-P 2yc'
_space_group_name_H-M_alt 'P 1 2/c 1'
_symmetry_space_group_name_Hall '-P 2yc'
_symmetry_space_group_name_H-M 'P 1 2/c 1'
_atom_sites_solution_hydrogens geom
_audit_creation_method SHELXL-2012
_cell_angle_alpha 90
_cell_angle_beta 113.31(2)
_cell_angle_gamma 90
_cell_formula_units_Z 2
_cell_length_a 11.452(2)
_cell_length_b 8.527(2)
_cell_length_c 13.432(3)
_cell_measurement_reflns_used 9878
_cell_measurement_temperature 100(2)
_cell_measurement_theta_max 30.508
_cell_measurement_theta_min 2.389
_cell_volume 1204.6(5)
_computing_cell_refinement 'SAINT V7.68A'
_computing_data_collection 'APEX2 v2012.2'
_computing_data_reduction 'SAINT V7.68A'
_computing_molecular_graphics 'Mercury Version 2.4'
_computing_publication_material 'Mercury Version 2.4'
_computing_structure_refinement 'SHELXL-2012 (Sheldrick, 2012)'
_computing_structure_solution 'SHELXS-2012 (Sheldrick, 2012)'
_diffrn_ambient_temperature 100(2)
_diffrn_measured_fraction_theta_full 1.000
_diffrn_measured_fraction_theta_max 0.998
_diffrn_measurement_device_type 'Bruker Smart Apex II Quazar'
_diffrn_measurement_method 'omega scans'
_diffrn_radiation_source 'INCOATEC Mo Microsource'
_diffrn_radiation_type MoK\a
_diffrn_radiation_wavelength 0.71073
_diffrn_reflns_av_R_equivalents 0.0267
_diffrn_reflns_av_unetI/netI 0.0141
_diffrn_reflns_Laue_measured_fraction_full 1.000
_diffrn_reflns_Laue_measured_fraction_max 0.998
_diffrn_reflns_limit_h_max 16
_diffrn_reflns_limit_h_min -16
_diffrn_reflns_limit_k_max 12
_diffrn_reflns_limit_k_min -12
_diffrn_reflns_limit_l_max 19
_diffrn_reflns_limit_l_min -19
_diffrn_reflns_number 33444
_diffrn_reflns_point_group_measured_fraction_full 1.000
_diffrn_reflns_point_group_measured_fraction_max 0.998
_diffrn_reflns_theta_full 25.242
_diffrn_reflns_theta_max 30.520
_diffrn_reflns_theta_min 1.936
_exptl_absorpt_coefficient_mu 0.957
_exptl_absorpt_correction_T_max 0.4330
_exptl_absorpt_correction_T_min 0.3999
_exptl_absorpt_correction_type multi-scan
_exptl_crystal_colour orange
_exptl_crystal_density_diffrn 1.364
_exptl_crystal_description plate
_exptl_crystal_F_000 518
_exptl_crystal_size_max 0.09
_exptl_crystal_size_mid 0.07
_exptl_crystal_size_min 0.02
_refine_diff_density_max 0.685
_refine_diff_density_min -0.205
_refine_diff_density_rms 0.058
_refine_ls_extinction_method none
_refine_ls_goodness_of_fit_ref 1.085
_refine_ls_hydrogen_treatment constr
_refine_ls_matrix_type full
_refine_ls_number_parameters 122
_refine_ls_number_reflns 3683
_refine_ls_number_restraints 0
_refine_ls_restrained_S_all 1.085
_refine_ls_R_factor_all 0.0202
_refine_ls_R_factor_gt 0.0183
_refine_ls_shift/su_max 0.001
_refine_ls_shift/su_mean 0.000
_refine_ls_structure_factor_coef Fsqd
_refine_ls_weighting_details
;
 w=1/[\s^2^(Fo^2^)+(0.0246P)^2^+0.3583P]
 where P=(Fo^2^+2Fc^2^)/3
;
_refine_ls_weighting_scheme calc
_refine_ls_wR_factor_gt 0.0472
_refine_ls_wR_factor_ref 0.0481
_reflns_Friedel_coverage 0.000
_reflns_number_gt 3427
_reflns_number_total 3683
_reflns_threshold_expression 'I > 2\s(I)'
_cod_data_source_file ja409764j_si_002.cif
_cod_data_source_block p2c_a
_cod_database_code 4121221
_shelx_space_group_comment
;
The symmetry employed for this shelxl refinement is uniquely defined
by the following loop, which should always be used as a source of
symmetry information in preference to the above space-group names.
They are only intended as comments.
;
_shelxl_version_number 2012-9

loop_
_space_group_symop_operation_xyz
'x, y, z'
'-x, y, -z+1/2'
'-x, -y, -z'
'x, -y, z-1/2'

loop_
_atom_site_label
_atom_site_type_symbol
_atom_site_fract_x
_atom_site_fract_y
_atom_site_fract_z
_atom_site_U_iso_or_equiv
_atom_site_adp_type
_atom_site_occupancy
_atom_site_site_symmetry_order
_atom_site_calc_flag
_atom_site_refinement_flags_posn
_atom_site_refinement_flags_adp
_atom_site_refinement_flags_occupancy
Rh1 Rh 0.0000 0.25665(2) 0.2500 0.01321(4) Uani 1 2 d S T P
Cl1 Cl 0.0000 -0.01712(5) 0.2500 0.02558(9) Uani 1 2 d S T P
P1 P 0.19744(3) 0.28852(3) 0.39178(2) 0.01531(6) Uani 1 1 d . . .
N1 N 0.0000 0.48729(15) 0.2500 0.0149(2) Uani 1 2 d S T P
C1 C 0.33502(11) 0.22610(14) 0.35845(10) 0.0214(2) Uani 1 1 d . . .
C2 C 0.29934(14) 0.28079(18) 0.24099(11) 0.0303(3) Uani 1 1 d . . .
H2A H 0.2196 0.2306 0.1937 0.045 Uiso 1 1 calc R U .
H2B H 0.3671 0.2517 0.2173 0.045 Uiso 1 1 calc R U .
H2C H 0.2885 0.3949 0.2371 0.045 Uiso 1 1 calc R U .
C3 C 0.34886(12) 0.04741(15) 0.36312(12) 0.0302(3) Uani 1 1 d . . .
H3A H 0.2658 -0.0009 0.3227 0.045 Uiso 1 1 calc R U .
H3B H 0.3811 0.0127 0.4388 0.045 Uiso 1 1 calc R U .
H3C H 0.4085 0.0160 0.3309 0.045 Uiso 1 1 calc R U .
C4 C 0.46158(12) 0.30303(19) 0.42969(12) 0.0324(3) Uani 1 1 d . . .
H4A H 0.5286 0.2661 0.4074 0.049 Uiso 1 1 calc R U .
H4B H 0.4833 0.2750 0.5057 0.049 Uiso 1 1 calc R U .
H4C H 0.4537 0.4172 0.4215 0.049 Uiso 1 1 calc R U .
C5 C 0.21235(12) 0.22748(14) 0.53065(10) 0.0213(2) Uani 1 1 d . . .
C6 C 0.19427(17) 0.04999(16) 0.53561(12) 0.0369(3) Uani 1 1 d . . .
H6A H 0.1175 0.0176 0.4739 0.055 Uiso 1 1 calc R U .
H6B H 0.1856 0.0235 0.6033 0.055 Uiso 1 1 calc R U .
H6C H 0.2682 -0.0046 0.5328 0.055 Uiso 1 1 calc R U .
C8 C 0.10050(13) 0.30828(19) 0.54575(11) 0.0314(3) Uani 1 1 d . . .
H8A H 0.1116 0.4223 0.5463 0.047 Uiso 1 1 calc R U .
H8B H 0.0979 0.2749 0.6147 0.047 Uiso 1 1 calc R U .
H8C H 0.0207 0.2791 0.4860 0.047 Uiso 1 1 calc R U .
C9 C 0.20490(11) 0.49892(13) 0.39553(9) 0.0195(2) Uani 1 1 d . . .
H9 H 0.2758 0.5548 0.4453 0.023 Uiso 1 1 calc R U .
C10 C 0.10209(11) 0.57164(13) 0.32228(9) 0.0184(2) Uani 1 1 d . . .
H10 H 0.0995 0.6830 0.3201 0.022 Uiso 1 1 calc R U .
C7 C 0.33636(14) 0.27871(19) 0.62233(11) 0.0336(3) Uani 1 1 d . . .
H7A H 0.4073 0.2178 0.6189 0.050 Uiso 1 1 calc R U .
H7B H 0.3306 0.2606 0.6923 0.050 Uiso 1 1 calc R U .
H7C H 0.3507 0.3905 0.6145 0.050 Uiso 1 1 calc R U .

loop_
_atom_site_aniso_label
_atom_site_aniso_U_11
_atom_site_aniso_U_22
_atom_site_aniso_U_33
_atom_site_aniso_U_23
_atom_site_aniso_U_13
_atom_site_aniso_U_12
Rh1 0.01355(6) 0.00922(6) 0.01518(6) 0.000 0.00388(4) 0.000
Cl1 0.02283(18) 0.01086(16) 0.0340(2) 0.000 0.00155(16) 0.000
P1 0.01460(12) 0.01327(12) 0.01601(13) -0.00091(9) 0.00388(10) 0.00083(9)
N1 0.0165(6) 0.0110(5) 0.0158(6) 0.000 0.0049(5) 0.000
C1 0.0164(5) 0.0231(5) 0.0239(6) -0.0061(4) 0.0072(4) -0.0004(4)
C2 0.0318(7) 0.0378(7) 0.0263(6) -0.0031(5) 0.0170(5) -0.0009(6)
C3 0.0219(6) 0.0250(6) 0.0411(7) -0.0069(5) 0.0097(5) 0.0058(5)
C4 0.0181(6) 0.0410(8) 0.0374(7) -0.0145(6) 0.0103(5) -0.0067(5)
C5 0.0236(6) 0.0222(5) 0.0166(5) 0.0022(4) 0.0064(4) 0.0039(4)
C6 0.0609(10) 0.0229(7) 0.0278(7) 0.0072(5) 0.0185(7) 0.0019(6)
C8 0.0309(7) 0.0421(8) 0.0253(6) 0.0060(6) 0.0154(5) 0.0097(6)
C9 0.0198(5) 0.0142(5) 0.0206(5) -0.0035(4) 0.0040(4) -0.0025(4)
C10 0.0234(5) 0.0110(4) 0.0203(5) -0.0023(4) 0.0079(4) -0.0022(4)
C7 0.0295(7) 0.0452(8) 0.0194(6) 0.0006(5) 0.0024(5) 0.0012(6)

loop_
_atom_type_symbol
_atom_type_description
_atom_type_scat_dispersion_real
_atom_type_scat_dispersion_imag
_atom_type_scat_source
C C 0.0033 0.0016 'International Tables Vol C Tables 4.2.6.8 and 6.1.1.4'
H H 0.0000 0.0000 'International Tables Vol C Tables 4.2.6.8 and 6.1.1.4'
N N 0.0061 0.0033 'International Tables Vol C Tables 4.2.6.8 and 6.1.1.4'
P P 0.1023 0.0942 'International Tables Vol C Tables 4.2.6.8 and 6.1.1.4'
Cl Cl 0.1484 0.1585 'International Tables Vol C Tables 4.2.6.8 and 6.1.1.4'
Rh Rh -1.1178 0.9187 'International Tables Vol C Tables 4.2.6.8 and 6.1.1.4'

loop_
_geom_angle_atom_site_label_1
_geom_angle_atom_site_label_2
_geom_angle_atom_site_label_3
_geom_angle
_geom_angle_site_symmetry_1
_geom_angle_site_symmetry_3
N1 Rh1 P1 83.286(8) . 2
N1 Rh1 P1 83.287(8) . .
P1 Rh1 P1 166.573(16) 2 .
N1 Rh1 Cl1 180.0 . .
P1 Rh1 Cl1 96.714(8) 2 .
P1 Rh1 Cl1 96.713(8) . .
C9 P1 C1 104.76(6) . .
C9 P1 C5 105.33(5) . .
C1 P1 C5 113.78(6) . .
C9 P1 Rh1 99.20(4) . .
C1 P1 Rh1 114.05(4) . .
C5 P1 Rh1 117.25(4) . .
C10 N1 C10 117.61(13) 2 .
C10 N1 Rh1 121.19(7) 2 .
C10 N1 Rh1 121.19(6) . .
C3 C1 C4 110.09(11) . .
C3 C1 C2 108.98(11) . .
C4 C1 C2 108.21(11) . .
C3 C1 P1 110.83(9) . .
C4 C1 P1 113.91(9) . .
C2 C1 P1 104.56(9) . .
C1 C2 H2A 109.5 . .
C1 C2 H2B 109.5 . .
H2A C2 H2B 109.5 . .
C1 C2 H2C 109.5 . .
H2A C2 H2C 109.5 . .
H2B C2 H2C 109.5 . .
C1 C3 H3A 109.5 . .
C1 C3 H3B 109.5 . .
H3A C3 H3B 109.5 . .
C1 C3 H3C 109.5 . .
H3A C3 H3C 109.5 . .
H3B C3 H3C 109.5 . .
C1 C4 H4A 109.5 . .
C1 C4 H4B 109.5 . .
H4A C4 H4B 109.5 . .
C1 C4 H4C 109.5 . .
H4A C4 H4C 109.5 . .
H4B C4 H4C 109.5 . .
C7 C5 C6 110.20(11) . .
C7 C5 C8 108.82(11) . .
C6 C5 C8 107.63(12) . .
C7 C5 P1 114.27(10) . .
C6 C5 P1 110.86(9) . .
C8 C5 P1 104.70(8) . .
C5 C6 H6A 109.5 . .
C5 C6 H6B 109.5 . .
H6A C6 H6B 109.5 . .
C5 C6 H6C 109.5 . .
H6A C6 H6C 109.5 . .
H6B C6 H6C 109.5 . .
C5 C8 H8A 109.5 . .
C5 C8 H8B 109.5 . .
H8A C8 H8B 109.5 . .
C5 C8 H8C 109.5 . .
H8A C8 H8C 109.5 . .
H8B C8 H8C 109.5 . .
C10 C9 P1 114.86(8) . .
C10 C9 H9 122.6 . .
P1 C9 H9 122.6 . .
C9 C10 N1 121.46(10) . .
C9 C10 H10 119.3 . .
N1 C10 H10 119.3 . .
C5 C7 H7A 109.5 . .
C5 C7 H7B 109.5 . .
H7A C7 H7B 109.5 . .
C5 C7 H7C 109.5 . .
H7A C7 H7C 109.5 . .
H7B C7 H7C 109.5 . .

loop_
_geom_bond_atom_site_label_1
_geom_bond_atom_site_label_2
_geom_bond_distance
_geom_bond_site_symmetry_2
Rh1 N1 1.9667(14) .
Rh1 P1 2.3249(7) 2
Rh1 P1 2.3249(7) .
Rh1 Cl1 2.3344(7) .
P1 C9 1.7959(12) .
P1 C1 1.8773(13) .
P1 C5 1.8781(13) .
N1 C10 1.3887(13) 2
N1 C10 1.3887(13) .
C1 C3 1.5306(18) .
C1 C4 1.5326(18) .
C1 C2 1.5373(19) .
C2 H2A 0.9800 .
C2 H2B 0.9800 .
C2 H2C 0.9800 .
C3 H3A 0.9800 .
C3 H3B 0.9800 .
C3 H3C 0.9800 .
C4 H4A 0.9800 .
C4 H4B 0.9800 .
C4 H4C 0.9800 .
C5 C7 1.5297(19) .
C5 C6 1.5326(19) .
C5 C8 1.5369(18) .
C6 H6A 0.9800 .
C6 H6B 0.9800 .
C6 H6C 0.9800 .
C8 H8A 0.9800 .
C8 H8B 0.9800 .
C8 H8C 0.9800 .
C9 C10 1.3499(16) .
C9 H9 0.9500 .
C10 H10 0.9500 .
C7 H7A 0.9800 .
C7 H7B 0.9800 .
C7 H7C 0.9800 .
